data_4322628
loop_
_publ_author_name
'Kiyoshi Fujisawa'
'Sadako Imai'
'Nobumasa Kitajima'
'Yoshihiko Moro-oka'

_publ_contact_author
;
    Dr. Kiyoshi Fujisawa
    Research Laboratory of Resources Utilization
    Tokyo Institute of Technology
    4259 Nagatsuta Midori-ku, Yokohama 226, Japan 
;
_publ_contact_author_email ' kfujisaw@res.titech.ac.jp '
_publ_contact_author_fax ' 81 45 924 5229 '
_publ_contact_author_phone ' 81 45 924 5226 '
_publ_section_title
;
 Preparation, Spectroscopic Characterization, and Molecular Structure of
 Copper(I) Aliphatic Thiolate Complexes
;
_journal_name_full 'Inorganic Chemistry'
_journal_page_first 168
_journal_page_last 169
_journal_paper_doi 10.1021/ic971317b
_journal_volume 37
_journal_year 1998
_chemical_formula_sum 'C68 H110 Cu5 N S6'
_chemical_formula_weight 1451.71
_chemical_name_common '[NEt4][Cu5(SAd)6]'
_space_group_IT_number 29
_symmetry_cell_setting orthorhombic
_symmetry_Int_Tables_number 29
_symmetry_space_group_name_Hall 'P 2c -2ac'
_symmetry_space_group_name_H-M 'P c a 21'
_audit_creation_date 'Thu Sep 18 16:22:39 1997'
_audit_creation_method 'from TEXRAY.INF file'
_cell_angle_alpha 90
_cell_angle_beta 90
_cell_angle_gamma 90
_cell_formula_units_Z 4
_cell_length_a 13.004(2)
_cell_length_b 22.181(9)
_cell_length_c 23.679(3)
_cell_measurement_reflns_used 20
_cell_measurement_temperature 298.2
_cell_measurement_theta_max 10.0
_cell_measurement_theta_min 7.5
_cell_volume 6830(3)
_computing_cell_refinement 'MSC/AFC Diffractometer Control'
_computing_data_collection 'MSC/AFC Diffractometer Control'
_computing_data_reduction teXsan
_computing_publication_material teXsan
_computing_structure_refinement teXsan
_computing_structure_solution 'SAPI 91'
_diffrn_ambient_temperature 298.2
_diffrn_measurement_device 'Rigaku 5R'
_diffrn_measurement_method \w-2\q
_diffrn_orient_matrix_UB_11 0.01070
_diffrn_orient_matrix_UB_12 0.03230
_diffrn_orient_matrix_UB_13 0.04614
_diffrn_orient_matrix_UB_21 -0.04379
_diffrn_orient_matrix_UB_22 0.00855
_diffrn_orient_matrix_UB_23 0.00960
_diffrn_orient_matrix_UB_31 0.04614
_diffrn_orient_matrix_UB_32 -0.02583
_diffrn_orient_matrix_UB_33 0.06076
_diffrn_radiation_detector 'scintillation counter'
_diffrn_radiation_monochromator graphite
_diffrn_radiation_source 'Rigaku rotating anode'
_diffrn_radiation_type 'Mo K\a'
_diffrn_radiation_wavelength 0.7107
_diffrn_reflns_av_R_equivalents 0.000
_diffrn_reflns_av_sigmaI/netI 0.000
_diffrn_reflns_limit_h_max 15
_diffrn_reflns_limit_h_min 0
_diffrn_reflns_limit_k_max 24
_diffrn_reflns_limit_k_min 0
_diffrn_reflns_limit_l_max 28
_diffrn_reflns_limit_l_min 0
_diffrn_reflns_number 6534
_diffrn_reflns_reduction_process 'Lp corrections applied'
_diffrn_reflns_theta_max 0.00
_diffrn_reflns_theta_min 0.00
_diffrn_standards_decay_% -0.58
_diffrn_standards_interval_count 150
_diffrn_standards_number 3
_exptl_absorpt_coefficient_mu 1.755
_exptl_absorpt_correction_T_max 1.119
_exptl_absorpt_correction_T_min 0.854
_exptl_absorpt_correction_type '\DF (DIFABS; Walker & Stuart, 1983)'
_exptl_crystal_colour yellow
_exptl_crystal_density_diffrn 1.412
_exptl_crystal_density_meas ?
_exptl_crystal_description unknown
_exptl_crystal_F_000 3064.00
_exptl_crystal_size_max 0.600
_exptl_crystal_size_mid 0.400
_exptl_crystal_size_min 0.200
_refine_diff_density_max 0.44
_refine_diff_density_min -0.50
_refine_ls_extinction_method none
_refine_ls_goodness_of_fit_obs 2.150
_refine_ls_hydrogen_treatment noref
_refine_ls_matrix_type full
_refine_ls_number_constraints 0
_refine_ls_number_parameters 719
_refine_ls_number_reflns 4128
_refine_ls_number_restraints 0
_refine_ls_R_factor_obs 0.0480
_refine_ls_shift/esd_max 0.0170
_refine_ls_shift/esd_mean 0.0000
_refine_ls_structure_factor_coef F
_refine_ls_weighting_details 'w = 1/[\s^2^(Fo) + 0.00002|Fo|^2^]'
_refine_ls_weighting_scheme calc
_refine_ls_wR_factor_obs 0.0410
_reflns_number_observed 4128
_reflns_number_total 6534
_reflns_observed_criterion >3.0sigma(I)
_cod_data_source_file ic971317b_2.cif
_cod_data_source_block IC971317B
_cod_depositor_comments
;
The following automatic conversions were performed:

'_exptl_crystal_density_meas' value 'not measured' was changed to '?'
- the value is perceived as not measured.

Automatic conversion script
Id: cif_fix_values 3008 2015-01-20 13:52:24Z robertas 

The following automatic conversions were performed:

'_refine_ls_weighting_scheme' value 'w = 1/[\s^2^(Fo) +
0.00002|Fo|^2^]' was changed to 'calc'. New tag
'_refine_ls_weighting_details' was created. The value of the new tag
was set to 'w = 1/[\s^2^(Fo) + 0.00002|Fo|^2^]'.

Automatic conversion script
Id: cif_fix_values 3143 2015-03-26 13:38:13Z robertas 
;
_cod_original_cell_volume 6830(6)
_cod_original_sg_symbol_H-M 'P c a 21 '
_cod_original_formula_sum 'C68 H110 Cu5 N S6 '
_cod_database_code 4322628

loop_
_symmetry_equiv_pos_as_xyz
x,y,z
-x,-y,1/2+z
1/2-x,y,1/2+z
1/2+x,-y,z

loop_
_atom_site_aniso_label
_atom_site_aniso_U_11
_atom_site_aniso_U_22
_atom_site_aniso_U_33
_atom_site_aniso_U_12
_atom_site_aniso_U_13
_atom_site_aniso_U_23
Cu1 0.0367(9) 0.062(1) 0.044(1) -0.0005(8) -0.0010(8) -0.0045(9)
Cu2 0.0363(9) 0.052(1) 0.054(1) 0.0018(8) 0.0001(9) 0.0040(9)
Cu3 0.0451(9) 0.057(1) 0.0452(10) 0.0069(9) -0.0075(9) -0.0022(9)
Cu4 0.056(1) 0.057(1) 0.0491(9) -0.0125(10) 0.0070(9) -0.0044(9)
Cu5 0.0361(9) 0.059(1) 0.0374(9) -0.0024(8) -0.0026(9) 0.0000(9)
S1 0.040(2) 0.050(2) 0.046(2) -0.006(2) 0.002(2) -0.001(2)
S2 0.037(2) 0.060(2) 0.033(2) -0.004(2) -0.001(2) 0.002(2)
S3 0.042(2) 0.077(3) 0.060(3) -0.008(2) 0.007(2) -0.015(2)
S4 0.029(2) 0.062(2) 0.043(2) -0.004(2) 0.002(2) -0.008(2)
S5 0.037(2) 0.051(2) 0.045(2) -0.005(2) 0.005(2) -0.007(2)
S6 0.047(2) 0.073(3) 0.034(2) -0.021(2) -0.002(2) 0.002(2)
N7 0.032(6) 0.064(8) 0.033(6) 0.009(6) 0.009(5) 0.000(6)
C10 0.025(7) 0.052(9) 0.041(8) -0.004(6) -0.004(6) 0.005(7)
C11 0.052(9) 0.065(10) 0.027(7) 0.002(8) -0.005(7) 0.001(7)
C12 0.018(7) 0.09(1) 0.08(1) 0.005(7) 0.011(8) 0.00(1)
C13 0.021(7) 0.057(8) 0.068(10) -0.001(6) 0.009(7) -0.001(8)
C14 0.051(9) 0.07(1) 0.028(8) 0.004(8) -0.002(7) 0.001(7)
C15 0.051(10) 0.07(1) 0.06(1) 0.009(8) -0.005(8) 0.028(9)
C16 0.041(8) 0.058(9) 0.06(1) 0.008(7) 0.013(8) 0.001(8)
C17 0.07(1) 0.07(1) 0.08(1) 0.008(9) 0.003(10) -0.036(9)
C18 0.027(8) 0.069(9) 0.08(1) -0.006(7) 0.002(9) 0.003(10)
C19 0.046(9) 0.07(1) 0.043(9) 0.002(8) 0.012(8) 0.003(7)
C20 0.033(7) 0.052(8) 0.024(7) 0.000(7) 0.006(6) 0.011(6)
C21 0.052(9) 0.09(1) 0.039(8) -0.036(9) 0.001(7) -0.011(8)
C22 0.030(8) 0.08(1) 0.042(8) 0.006(7) 0.009(7) -0.002(8)
C23 0.064(10) 0.063(10) 0.040(8) 0.027(8) 0.007(7) -0.008(8)
C24 0.06(1) 0.11(1) 0.039(10) -0.04(1) -0.007(8) -0.002(10)
C25 0.05(1) 0.17(2) 0.07(1) 0.01(1) -0.025(9) 0.02(1)
C26 0.09(1) 0.09(1) 0.05(1) 0.05(1) -0.002(10) 0.021(10)
C27 0.10(1) 0.08(1) 0.037(9) -0.01(1) -0.003(9) 0.017(9)
C28 0.046(9) 0.11(1) 0.022(7) -0.002(10) 0.008(7) -0.004(9)
C29 0.09(1) 0.08(1) 0.06(1) -0.01(1) -0.02(1) -0.023(9)
C30 0.033(8) 0.047(8) 0.045(8) 0.001(6) 0.017(6) -0.004(7)
C31 0.039(9) 0.058(9) 0.07(1) 0.007(7) -0.010(7) -0.019(8)
C32 0.062(10) 0.054(9) 0.040(8) 0.001(8) 0.004(8) 0.005(7)
C33 0.050(10) 0.09(1) 0.07(1) 0.014(9) -0.007(9) 0.01(1)
C34 0.044(9) 0.08(1) 0.05(1) 0.008(9) 0.003(8) -0.014(9)
C35 0.11(1) 0.09(1) 0.034(10) 0.00(1) -0.023(9) -0.020(9)
C36 0.09(1) 0.08(1) 0.016(7) 0.01(1) 0.016(8) 0.004(7)
C37 0.08(1) 0.07(1) 0.049(10) 0.021(9) 0.011(9) -0.013(9)
C38 0.09(1) 0.07(1) 0.026(8) 0.036(10) -0.005(9) 0.002(8)
C39 0.10(1) 0.09(1) 0.042(10) 0.00(1) 0.01(1) 0.009(9)
C40 0.027(7) 0.044(8) 0.037(8) 0.000(6) 0.009(6) -0.014(6)
C41 0.05(1) 0.26(3) 0.43(5) 0.09(2) 0.11(2) 0.27(3)
C42 0.028(8) 0.25(2) 0.09(1) 0.01(1) 0.02(1) -0.02(2)
C43 0.031(10) 0.21(3) 0.38(4) -0.05(1) 0.06(2) -0.21(3)
C44 0.12(3) 0.12(2) 0.26(5) 0.06(2) 0.05(3) 0.13(3)
C45 0.12(2) 0.13(2) 0.28(5) 0.07(2) -0.09(3) -0.12(3)
C46 0.04(1) 0.37(5) 0.06(1) -0.10(2) 0.02(1) -0.05(2)
C47 0.11(2) 0.18(2) 0.12(2) 0.10(2) 0.09(2) 0.11(2)
C48 0.05(1) 0.17(3) 0.18(3) -0.03(1) -0.01(2) -0.10(2)
C49 0.05(1) 0.48(7) 0.07(2) -0.05(3) 0.00(1) -0.01(3)
C50 0.035(7) 0.039(8) 0.036(7) -0.014(6) -0.002(6) -0.018(6)
C51 0.55(5) 0.07(1) 0.31(4) -0.17(2) 0.35(4) -0.11(2)
C52 0.07(1) 0.06(1) 0.46(5) 0.01(1) 0.03(2) -0.10(2)
C53 0.43(5) 0.10(2) 0.17(3) 0.05(2) -0.23(3) -0.04(2)
C54 0.10(2) 0.11(2) 0.20(3) -0.02(1) 0.02(2) 0.09(2)
C55 0.08(2) 0.13(2) 0.17(3) 0.03(1) -0.04(2) -0.06(2)
C56 0.14(2) 0.09(2) 0.11(2) 0.04(2) 0.08(2) 0.03(1)
C57 0.16(2) 0.24(3) 0.04(1) -0.04(2) -0.02(2) -0.05(2)
C58 0.07(1) 0.15(2) 0.10(2) 0.00(1) 0.01(1) -0.01(2)
C59 0.08(2) 0.15(2) 0.13(2) 0.00(1) 0.05(2) -0.02(2)
C60 0.040(8) 0.055(9) 0.034(8) -0.009(7) 0.001(7) 0.005(7)
C61 0.07(1) 0.07(1) 0.037(8) -0.031(9) 0.023(8) -0.022(7)
C62 0.06(1) 0.08(1) 0.06(1) 0.001(9) -0.001(9) 0.022(9)
C63 0.06(1) 0.08(1) 0.07(1) -0.008(9) -0.010(9) 0.011(9)
C64 0.07(1) 0.09(1) 0.06(1) -0.02(1) 0.027(10) -0.02(1)
C65 0.10(2) 0.11(2) 0.06(1) -0.04(1) 0.00(1) 0.02(1)
C66 0.08(1) 0.09(1) 0.07(1) 0.00(1) 0.03(1) 0.00(1)
C67 0.09(1) 0.07(1) 0.17(2) -0.04(1) 0.01(2) -0.02(2)
C68 0.07(1) 0.12(2) 0.08(1) -0.05(1) -0.03(1) 0.00(1)
C69 0.05(1) 0.13(2) 0.10(2) -0.03(1) 0.03(1) 0.03(1)
C70 0.046(10) 0.08(1) 0.07(1) -0.011(8) 0.015(8) -0.001(10)
C71 0.08(1) 0.12(1) 0.06(1) -0.03(1) -0.022(10) 0.00(1)
C72 0.041(9) 0.07(1) 0.042(9) 0.012(7) 0.003(7) -0.017(8)
C73 0.08(1) 0.08(1) 0.08(1) 0.023(10) -0.007(10) 0.022(9)
C74 0.048(9) 0.10(1) 0.027(8) 0.021(9) 0.007(7) -0.008(8)
C75 0.07(1) 0.10(1) 0.048(10) 0.00(1) -0.007(9) -0.028(9)
C76 0.053(9) 0.08(1) 0.033(8) 0.002(8) -0.006(7) -0.014(8)
C77 0.07(1) 0.10(1) 0.049(10) 0.033(10) -0.016(8) -0.003(9)

loop_
_atom_site_label
_atom_site_fract_x
_atom_site_fract_y
_atom_site_fract_z
_atom_site_U_iso_or_equiv
_atom_site_thermal_displace_type
_atom_site_calc_flag
_atom_site_calc_attached_atom
_atom_site_occupancy
_atom_site_refinement_flags
Cu1 -0.0254(1) 0.31626(7) 0.0353 0.0476(5) Uani d . 1.00 S
Cu2 0.1778(1) 0.30343(7) 0.04862(9) 0.0474(5) Uani d . 1.00 .
Cu3 0.0387(1) 0.20156(7) 0.00276(8) 0.0492(5) Uani d . 1.00 .
Cu4 -0.0045(1) 0.25165(8) 0.1413 0.0542(5) Uani d . 1.00 S
Cu5 0.1645(1) 0.18493(7) 0.08884(8) 0.0441(5) Uani d . 1.00 .
S1 0.1024(3) 0.3445(2) -0.0243(2) 0.045(1) Uani d . 1.00 .
S2 -0.1177(2) 0.2339(1) -0.0013(1) 0.0437(10) Uani d . 1.00 .
S3 -0.0980(3) 0.3301(2) 0.1195(2) 0.060(1) Uani d . 1.00 .
S4 0.2599(2) 0.2687(1) 0.1204(1) 0.045(1) Uani d . 1.00 .
S5 0.1886(2) 0.1577(1) -0.0027(2) 0.0442(10) Uani d . 1.00 .
S6 0.0750(3) 0.1705(2) 0.1700(1) 0.052(1) Uani d . 1.00 .
N7 0.3083(7) 0.2478(5) 0.8308(4) 0.043(3) Uani d . 1.00 .
C10 0.1392(9) 0.4242(5) -0.0280(5) 0.039(4) Uani d . 1.00 .
C11 0.1563(10) 0.4415(6) -0.0895(5) 0.048(4) Uani d . 1.00 .
C12 0.0561(9) 0.4659(7) -0.0043(7) 0.063(5) Uani d . 1.00 .
C13 0.2390(9) 0.4363(5) 0.0050(6) 0.049(4) Uani d . 1.00 .
C14 0.185(1) 0.5079(6) -0.0952(5) 0.049(5) Uani d . 1.00 .
C15 0.099(1) 0.5489(6) -0.0707(6) 0.060(5) Uani d . 1.00 .
C16 0.0841(10) 0.5337(6) -0.0115(6) 0.054(5) Uani d . 1.00 .
C17 0.184(1) 0.5432(6) 0.0239(6) 0.074(6) Uani d . 1.00 .
C18 0.2691(9) 0.5036(6) -0.0020(7) 0.057(5) Uani d . 1.00 .
C19 0.287(1) 0.5188(6) -0.0645(6) 0.053(5) Uani d . 1.00 .
C20 -0.1481(9) 0.2443(5) -0.0749(5) 0.036(4) Uani d . 1.00 .
C21 -0.2256(10) 0.1968(6) -0.0921(5) 0.059(5) Uani d . 1.00 .
C22 -0.0558(9) 0.2385(6) -0.1152(5) 0.052(5) Uani d . 1.00 .
C23 -0.1919(10) 0.3077(6) -0.0857(5) 0.056(5) Uani d . 1.00 .
C24 -0.262(1) 0.2075(8) -0.1541(6) 0.070(6) Uani d . 1.00 .
C25 -0.308(1) 0.271(1) -0.1618(8) 0.095(8) Uani d . 1.00 .
C26 -0.225(1) 0.3158(7) -0.1471(6) 0.076(6) Uani d . 1.00 .
C27 -0.132(1) 0.3096(7) -0.1841(6) 0.070(6) Uani d . 1.00 .
C28 -0.0864(10) 0.2481(8) -0.1782(5) 0.059(5) Uani d . 1.00 .
C29 -0.167(1) 0.1992(7) -0.1929(6) 0.074(6) Uani d . 1.00 .
C30 -0.0589(9) 0.3944(6) 0.1647(5) 0.042(4) Uani d . 1.00 .
C31 0.0586(9) 0.4083(6) 0.1590(6) 0.055(5) Uani d . 1.00 .
C32 -0.081(1) 0.3820(6) 0.2271(6) 0.052(5) Uani d . 1.00 .
C33 -0.119(1) 0.4487(7) 0.1475(7) 0.070(6) Uani d . 1.00 .
C34 0.082(1) 0.4629(7) 0.1972(6) 0.060(5) Uani d . 1.00 .
C35 0.059(1) 0.4499(7) 0.2581(6) 0.078(6) Uani d . 1.00 .
C36 -0.053(1) 0.4366(7) 0.2635(5) 0.063(5) Uani d . 1.00 .
C37 -0.118(1) 0.4906(7) 0.2441(6) 0.068(6) Uani d . 1.00 .
C38 -0.091(1) 0.5049(7) 0.1824(6) 0.062(5) Uani d . 1.00 .
C39 0.023(1) 0.5191(7) 0.1781(6) 0.076(6) Uani d . 1.00 .
C40 0.3978(9) 0.2594(5) 0.1013(5) 0.036(4) Uani d . 1.00 .
C41 0.434(1) 0.204(1) 0.129(1) 0.25(1) Uani d . 1.00 .
C42 0.420(1) 0.2559(10) 0.0457(8) 0.123(8) Uani d . 1.00 .
C43 0.455(1) 0.312(1) 0.123(1) 0.21(1) Uani d . 1.00 .
C44 0.568(3) 0.206(1) 0.128(2) 0.17(2) Uani d . 1.00 .
C45 0.567(3) 0.186(1) 0.077(2) 0.18(2) Uani d . 1.00 .
C46 0.539(2) 0.234(2) 0.0347(9) 0.16(1) Uani d . 1.00 .
C47 0.582(2) 0.291(1) 0.046(1) 0.14(1) Uani d . 1.00 .
C48 0.571(1) 0.311(1) 0.101(2) 0.13(1) Uani d . 1.00 .
C49 0.601(2) 0.266(3) 0.140(1) 0.20(2) Uani d . 1.00 .
C50 0.1609(9) 0.0788(5) -0.0218(5) 0.037(4) Uani d . 1.00 .
C51 0.126(3) 0.0461(9) 0.026(1) 0.31(2) Uani d . 1.00 .
C52 0.253(1) 0.0517(8) -0.042(1) 0.20(1) Uani d . 1.00 .
C53 0.095(3) 0.0770(10) -0.069(1) 0.23(1) Uani d . 1.00 .
C54 0.128(2) -0.0320(10) 0.009(1) 0.14(1) Uani d . 1.00 .
C55 0.221(2) -0.042(1) -0.018(1) 0.13(1) Uani d . 1.00 .
C56 0.234(2) -0.0166(9) -0.073(1) 0.113(9) Uani d . 1.00 .
C57 0.139(2) -0.006(1) -0.1060(8) 0.15(1) Uani d . 1.00 .
C58 0.046(2) 0.001(1) -0.077(1) 0.106(9) Uani d . 1.00 .
C59 0.033(2) -0.025(1) -0.024(1) 0.120(10) Uani d . 1.00 .
C60 -0.0219(9) 0.1115(6) 0.1789(5) 0.043(4) Uani d . 1.00 .
C61 -0.079(1) 0.1192(6) 0.2330(5) 0.059(5) Uani d . 1.00 .
C62 0.032(1) 0.0505(7) 0.1791(6) 0.066(5) Uani d . 1.00 .
C63 -0.102(1) 0.1131(7) 0.1287(6) 0.069(5) Uani d . 1.00 .
C64 -0.157(1) 0.0687(8) 0.2413(7) 0.073(6) Uani d . 1.00 .
C65 -0.103(1) 0.0090(9) 0.2405(7) 0.093(7) Uani d . 1.00 .
C66 -0.046(1) -0.0029(8) 0.1844(7) 0.080(6) Uani d . 1.00 .
C67 -0.126(1) 0.0019(8) 0.135(1) 0.110(8) Uani d . 1.00 .
C68 -0.181(1) 0.0623(9) 0.1384(8) 0.091(7) Uani d . 1.00 .
C69 -0.235(1) 0.0705(8) 0.1935(8) 0.094(7) Uani d . 1.00 .
C70 0.217(1) 0.2061(7) 0.8355(7) 0.067(6) Uani d . 1.00 .
C71 0.200(1) 0.1639(8) 0.7855(7) 0.087(7) Uani d . 1.00 .
C72 0.4067(10) 0.2129(6) 0.8255(6) 0.052(5) Uani d . 1.00 .
C73 0.431(1) 0.1716(7) 0.8734(6) 0.077(6) Uani d . 1.00 .
C74 0.311(1) 0.2855(7) 0.8840(5) 0.058(5) Uani d . 1.00 .
C75 0.398(1) 0.3294(7) 0.8893(6) 0.073(6) Uani d . 1.00 .
C76 0.300(1) 0.2892(6) 0.7780(5) 0.056(5) Uani d . 1.00 .
C77 0.208(1) 0.3316(7) 0.7752(6) 0.075(6) Uani d . 1.00 .
H111 0.2107 0.4177 -0.1045 0.0551 Uiso calc . 1.00 .
H112 0.0952 0.4340 -0.1102 0.0551 Uiso calc . 1.00 .
H121 -0.0066 0.4580 -0.0237 0.0855 Uiso calc . 1.00 .
H122 0.0474 0.4574 0.0347 0.0855 Uiso calc . 1.00 .
H131 0.2283 0.4276 0.0440 0.0596 Uiso calc . 1.00 .
H132 0.2924 0.4113 -0.0092 0.0596 Uiso calc . 1.00 .
H141 0.1935 0.5171 -0.1341 0.0534 Uiso calc . 1.00 .
H151 0.1191 0.5899 -0.0740 0.0738 Uiso calc . 1.00 .
H152 0.0371 0.5424 -0.0910 0.0738 Uiso calc . 1.00 .
H161 0.0304 0.5579 0.0035 0.0642 Uiso calc . 1.00 .
H171 0.2040 0.5846 0.0222 0.0928 Uiso calc . 1.00 .
H172 0.1723 0.5321 0.0619 0.0928 Uiso calc . 1.00 .
H181 0.3314 0.5106 0.0181 0.0681 Uiso calc . 1.00 .
H191 0.3388 0.4938 -0.0798 0.0649 Uiso calc . 1.00 .
H192 0.3063 0.5600 -0.0682 0.0649 Uiso calc . 1.00 .
H211 -0.1948 0.1582 -0.0895 0.0580 Uiso calc . 1.00 .
H212 -0.2833 0.1988 -0.0674 0.0580 Uiso calc . 1.00 .
H221 -0.0060 0.2679 -0.1050 0.0591 Uiso calc . 1.00 .
H222 -0.0272 0.1994 -0.1110 0.0591 Uiso calc . 1.00 .
H231 -0.2499 0.3137 -0.0618 0.0680 Uiso calc . 1.00 .
H232 -0.1407 0.3367 -0.0771 0.0680 Uiso calc . 1.00 .
H241 -0.3131 0.1785 -0.1635 0.0750 Uiso calc . 1.00 .
H251 -0.3289 0.2753 -0.2000 0.0990 Uiso calc . 1.00 .
H252 -0.3655 0.2751 -0.1377 0.0990 Uiso calc . 1.00 .
H261 -0.2530 0.3551 -0.1517 0.0839 Uiso calc . 1.00 .
H271 -0.1513 0.3161 -0.2223 0.0874 Uiso calc . 1.00 .
H272 -0.0826 0.3388 -0.1732 0.0874 Uiso calc . 1.00 .
H281 -0.0280 0.2441 -0.2021 0.0804 Uiso calc . 1.00 .
H291 -0.1391 0.1603 -0.1869 0.0787 Uiso calc . 1.00 .
H292 -0.1879 0.2031 -0.2312 0.0787 Uiso calc . 1.00 .
H311 0.0979 0.3744 0.1706 0.0761 Uiso calc . 1.00 .
H312 0.0748 0.4178 0.1208 0.0761 Uiso calc . 1.00 .
H321 -0.1523 0.3735 0.2315 0.0628 Uiso calc . 1.00 .
H322 -0.0419 0.3482 0.2391 0.0628 Uiso calc . 1.00 .
H331 -0.1050 0.4571 0.1088 0.0932 Uiso calc . 1.00 .
H332 -0.1900 0.4407 0.1521 0.0932 Uiso calc . 1.00 .
H341 0.1538 0.4716 0.1941 0.0683 Uiso calc . 1.00 .
H351 0.0983 0.4160 0.2702 0.0864 Uiso calc . 1.00 .
H352 0.0766 0.4839 0.2804 0.0864 Uiso calc . 1.00 .
H361 -0.0685 0.4279 0.3018 0.0638 Uiso calc . 1.00 .
H371 -0.1888 0.4810 0.2469 0.0720 Uiso calc . 1.00 .
H372 -0.1031 0.5245 0.2671 0.0720 Uiso calc . 1.00 .
H381 -0.1300 0.5385 0.1700 0.0694 Uiso calc . 1.00 .
H391 0.0388 0.5524 0.2015 0.0785 Uiso calc . 1.00 .
H392 0.0392 0.5286 0.1399 0.0785 Uiso calc . 1.00 .
H411 0.4096 0.2037 0.1677 0.3370 Uiso calc . 1.00 .
H412 0.4111 0.1699 0.1103 0.3370 Uiso calc . 1.00 .
H421 0.3737 0.2278 0.0288 0.1447 Uiso calc . 1.00 .
H422 0.4111 0.2942 0.0291 0.1447 Uiso calc . 1.00 .
H431 0.4213 0.3488 0.1069 0.2552 Uiso calc . 1.00 .
H432 0.4531 0.3147 0.1613 0.2552 Uiso calc . 1.00 .
H441 0.5988 0.1800 0.1556 0.1693 Uiso calc . 1.00 .
H451 0.6328 0.1698 0.0699 0.1732 Uiso calc . 1.00 .
H452 0.5171 0.1546 0.0772 0.1732 Uiso calc . 1.00 .
H461 0.5517 0.2190 -0.0028 0.1843 Uiso calc . 1.00 .
H471 0.6532 0.2885 0.0376 0.1742 Uiso calc . 1.00 .
H472 0.5493 0.3179 0.0209 0.1742 Uiso calc . 1.00 .
H481 0.6060 0.3490 0.1052 0.1506 Uiso calc . 1.00 .
H491 0.5756 0.2781 0.1751 0.1570 Uiso calc . 1.00 .
H492 0.6744 0.2661 0.1401 0.1570 Uiso calc . 1.00 .
H511 0.1537 0.0569 0.0567 0.3628 Uiso calc . 1.00 .
H512 0.0476 0.0584 0.0268 0.2304 Uiso calc . 1.00 .
H521 0.2826 0.0779 -0.0694 0.2383 Uiso calc . 1.00 .
H522 0.2989 0.0470 -0.0113 0.2383 Uiso calc . 1.00 .
H531 0.0190 0.0947 -0.0389 0.2661 Uiso calc . 1.00 .
H532 0.0911 0.0985 -0.0910 0.2661 Uiso calc . 1.00 .
H541 0.1182 -0.0557 0.0423 0.1550 Uiso calc . 1.00 .
H551 0.2732 -0.0261 0.0059 0.1182 Uiso calc . 1.00 .
H552 0.2290 -0.0845 -0.0208 0.1182 Uiso calc . 1.00 .
H561 0.2908 -0.0322 -0.0934 0.1199 Uiso calc . 1.00 .
H571 0.1493 0.0294 -0.1276 0.1683 Uiso calc . 1.00 .
H572 0.1305 -0.0396 -0.1308 0.1683 Uiso calc . 1.00 .
H581 -0.0130 -0.0017 -0.1005 0.1239 Uiso calc . 1.00 .
H591 0.0024 -0.0637 -0.0288 0.1455 Uiso calc . 1.00 .
H592 -0.0139 -0.0001 -0.0031 0.1455 Uiso calc . 1.00 .
H611 -0.0312 0.1186 0.2634 0.0732 Uiso calc . 1.00 .
H612 -0.1138 0.1568 0.2325 0.0732 Uiso calc . 1.00 .
H621 0.0688 0.0459 0.1449 0.0822 Uiso calc . 1.00 .
H622 0.0776 0.0490 0.2101 0.0822 Uiso calc . 1.00 .
H631 -0.1358 0.1508 0.1279 0.0890 Uiso calc . 1.00 .
H632 -0.0672 0.1067 0.0937 0.0890 Uiso calc . 1.00 .
H641 -0.1915 0.0736 0.2764 0.1033 Uiso calc . 1.00 .
H651 -0.0542 0.0084 0.2704 0.1030 Uiso calc . 1.00 .
H652 -0.1521 -0.0220 0.2462 0.1030 Uiso calc . 1.00 .
H661 -0.0120 -0.0410 0.1846 0.1026 Uiso calc . 1.00 .
H671 -0.0903 -0.0010 0.0999 0.1355 Uiso calc . 1.00 .
H672 -0.1741 -0.0298 0.1380 0.1355 Uiso calc . 1.00 .
H681 -0.2302 0.0638 0.1089 0.1034 Uiso calc . 1.00 .
H691 -0.2838 0.0392 0.1983 0.1121 Uiso calc . 1.00 .
H692 -0.2690 0.1084 0.1936 0.1121 Uiso calc . 1.00 .
H701 0.2253 0.1821 0.8685 0.0930 Uiso calc . 1.00 .
H702 0.1566 0.2303 0.8396 0.0930 Uiso calc . 1.00 .
H711 0.1400 0.1402 0.7916 0.1023 Uiso calc . 1.00 .
H712 0.1919 0.1869 0.7519 0.1023 Uiso calc . 1.00 .
H713 0.2579 0.1379 0.7816 0.1023 Uiso calc . 1.00 .
H721 0.4025 0.1893 0.7920 0.0661 Uiso calc . 1.00 .
H722 0.4614 0.2409 0.8221 0.0661 Uiso calc . 1.00 .
H731 0.3784 0.1416 0.8767 0.0819 Uiso calc . 1.00 .
H732 0.4950 0.1523 0.8671 0.0819 Uiso calc . 1.00 .
H733 0.4340 0.1939 0.9077 0.0819 Uiso calc . 1.00 .
H741 0.2487 0.3079 0.8856 0.0780 Uiso calc . 1.00 .
H742 0.3143 0.2587 0.9152 0.0780 Uiso calc . 1.00 .
H751 0.4619 0.3082 0.8879 0.0889 Uiso calc . 1.00 .
H752 0.3956 0.3577 0.8593 0.0889 Uiso calc . 1.00 .
H753 0.3933 0.3501 0.9244 0.0889 Uiso calc . 1.00 .
H761 0.3609 0.3130 0.7766 0.0680 Uiso calc . 1.00 .
H762 0.2975 0.2637 0.7457 0.0680 Uiso calc . 1.00 .
H771 0.2081 0.3564 0.8082 0.0853 Uiso calc . 1.00 .
H772 0.2129 0.3558 0.7428 0.2253 Uiso calc . 1.00 .
H773 0.1468 0.3085 0.7745 0.2253 Uiso calc . 1.00 .

loop_
_atom_type_symbol
_atom_type_oxidation_number
_atom_type_number_in_cell
_atom_type_scat_dispersion_real
_atom_type_scat_dispersion_imag
_atom_type_scat_source
C 0 272 0.003 0.002
;International Tables for Crystallography
(1992, Vol. C, Tables 4.2.6.8 and 6.1.1.1)
;
H 0 440 0.000 0.000
;International Tables for Crystallography
(1992, Vol. C, Table 6.1.1.2)
;
N 0 4 0.006 0.003
;International Tables for Crystallography
(1992, Vol. C, Tables 4.2.6.8 and 6.1.1.1)
;
S 0 24 0.125 0.123
;International Tables for Crystallography
(1992, Vol. C, Tables 4.2.6.8 and 6.1.1.1)
;
Cu 0 20 0.320 1.265
;International Tables for Crystallography
(1992, Vol. C, Tables 4.2.6.8 and 6.1.1.1)
;

loop_
_geom_angle_atom_site_label_1
_geom_angle_atom_site_label_2
_geom_angle_atom_site_label_3
_geom_angle
_geom_angle_site_symmetry_1
_geom_angle_site_symmetry_2
_geom_angle_site_symmetry_3
_geom_angle_publ_flag
CU2 CU1 CU3 68.89(6) 1_555 1_555 1_555 yes
CU2 CU1 S1 51.63(10) 1_555 1_555 1_555 yes
CU2 CU1 S2 117.7(1) 1_555 1_555 1_555 yes
CU2 CU1 S3 109.1(1) 1_555 1_555 1_555 yes
CU3 CU1 S1 81.98(10) 1_555 1_555 1_555 yes
CU3 CU1 S2 48.80(9) 1_555 1_555 1_555 yes
CU3 CU1 S3 120.0(1) 1_555 1_555 1_555 yes
S1 CU1 S2 111.1(1) 1_555 1_555 1_555 yes
S1 CU1 S3 146.0(1) 1_555 1_555 1_555 yes
S2 CU1 S3 102.7(1) 1_555 1_555 1_555 yes
CU1 CU2 CU5 94.52(7) 1_555 1_555 1_555 yes
CU1 CU2 S1 54.52(9) 1_555 1_555 1_555 yes
CU1 CU2 S4 128.4(1) 1_555 1_555 1_555 yes
CU5 CU2 S1 129.2(1) 1_555 1_555 1_555 yes
CU5 CU2 S4 54.95(10) 1_555 1_555 1_555 yes
S1 CU2 S4 175.7(1) 1_555 1_555 1_555 yes
CU1 CU3 CU5 95.72(6) 1_555 1_555 1_555 yes
CU1 CU3 S2 55.02(10) 1_555 1_555 1_555 yes
CU1 CU3 S5 133.7(1) 1_555 1_555 1_555 yes
CU5 CU3 S2 131.6(1) 1_555 1_555 1_555 yes
CU5 CU3 S5 55.3(1) 1_555 1_555 1_555 yes
S2 CU3 S5 170.7(1) 1_555 1_555 1_555 yes
S3 CU4 S6 173.3(1) 1_555 1_555 1_555 yes
CU2 CU5 CU3 69.18(6) 1_555 1_555 1_555 yes
CU2 CU5 S4 48.35(9) 1_555 1_555 1_555 yes
CU2 CU5 S5 85.21(10) 1_555 1_555 1_555 yes
CU2 CU5 S6 116.9(1) 1_555 1_555 1_555 yes
CU3 CU5 S4 117.5(1) 1_555 1_555 1_555 yes
CU3 CU5 S5 52.10(9) 1_555 1_555 1_555 yes
CU3 CU5 S6 110.9(1) 1_555 1_555 1_555 yes
S4 CU5 S5 116.1(1) 1_555 1_555 1_555 yes
S4 CU5 S6 96.4(1) 1_555 1_555 1_555 yes
S5 CU5 S6 147.3(1) 1_555 1_555 1_555 yes
CU1 S1 CU2 73.9(1) 1_555 1_555 1_555 yes
CU1 S1 C10 119.1(4) 1_555 1_555 1_555 yes
CU2 S1 C10 108.8(4) 1_555 1_555 1_555 yes
CU1 S2 CU3 76.2(1) 1_555 1_555 1_555 yes
CU1 S2 C20 111.6(4) 1_555 1_555 1_555 yes
CU3 S2 C20 107.0(4) 1_555 1_555 1_555 yes
CU1 S3 CU4 82.3(1) 1_555 1_555 1_555 yes
CU1 S3 C30 120.4(4) 1_555 1_555 1_555 yes
CU4 S3 C30 108.9(4) 1_555 1_555 1_555 yes
CU2 S4 CU5 76.7(1) 1_555 1_555 1_555 yes
CU2 S4 C40 109.0(4) 1_555 1_555 1_555 yes
CU5 S4 C40 110.0(4) 1_555 1_555 1_555 yes
CU3 S5 CU5 72.6(1) 1_555 1_555 1_555 yes
CU3 S5 C50 105.3(4) 1_555 1_555 1_555 yes
CU5 S5 C50 117.4(4) 1_555 1_555 1_555 yes
CU4 S6 CU5 82.1(1) 1_555 1_555 1_555 yes
CU4 S6 C60 107.4(4) 1_555 1_555 1_555 yes
CU5 S6 C60 123.5(4) 1_555 1_555 1_555 yes
C70 N7 C72 111(1) 1_555 1_555 1_555 yes
C70 N7 C74 106(1) 1_555 1_555 1_555 yes
C70 N7 C76 111.7(10) 1_555 1_555 1_555 yes
C72 N7 C74 109.6(10) 1_555 1_555 1_555 yes
C72 N7 C76 107.0(10) 1_555 1_555 1_555 yes
C74 N7 C76 110.3(10) 1_555 1_555 1_555 yes
S1 C10 C11 109.1(9) 1_555 1_555 1_555 yes
S1 C10 C12 112.5(9) 1_555 1_555 1_555 yes
S1 C10 C13 111.4(8) 1_555 1_555 1_555 yes
C11 C10 C12 107(1) 1_555 1_555 1_555 yes
C11 C10 C13 108.6(10) 1_555 1_555 1_555 yes
C12 C10 C13 107.6(10) 1_555 1_555 1_555 yes
C10 C11 C14 111(1) 1_555 1_555 1_555 yes
C10 C11 H111 109(1) 1_555 1_555 1_555 no
C10 C11 H112 109(1) 1_555 1_555 1_555 no
C14 C11 H111 108(1) 1_555 1_555 1_555 no
C14 C11 H112 109(1) 1_555 1_555 1_555 no
H111 C11 H112 109(1) 1_555 1_555 1_555 no
C10 C12 C16 112(1) 1_555 1_555 1_555 yes
C10 C12 H121 108(1) 1_555 1_555 1_555 no
C10 C12 H122 108(1) 1_555 1_555 1_555 no
C16 C12 H121 108(1) 1_555 1_555 1_555 no
C16 C12 H122 109(1) 1_555 1_555 1_555 no
H121 C12 H122 109(1) 1_555 1_555 1_555 no
C10 C13 C18 109(1) 1_555 1_555 1_555 yes
C10 C13 H131 109(1) 1_555 1_555 1_555 no
C10 C13 H132 109(1) 1_555 1_555 1_555 no
C18 C13 H131 109(1) 1_555 1_555 1_555 no
C18 C13 H132 109(1) 1_555 1_555 1_555 no
H131 C13 H132 109(1) 1_555 1_555 1_555 no
C11 C14 C15 110(1) 1_555 1_555 1_555 yes
C11 C14 C19 108(1) 1_555 1_555 1_555 yes
C11 C14 H141 108(1) 1_555 1_555 1_555 no
C15 C14 C19 110(1) 1_555 1_555 1_555 yes
C15 C14 H141 108(1) 1_555 1_555 1_555 no
C19 C14 H141 109(1) 1_555 1_555 1_555 no
C14 C15 C16 108(1) 1_555 1_555 1_555 yes
C14 C15 H151 109(1) 1_555 1_555 1_555 no
C14 C15 H152 109(1) 1_555 1_555 1_555 no
C16 C15 H151 109(1) 1_555 1_555 1_555 no
C16 C15 H152 109(1) 1_555 1_555 1_555 no
H151 C15 H152 109(1) 1_555 1_555 1_555 no
C12 C16 C15 111(1) 1_555 1_555 1_555 yes
C12 C16 C17 105(1) 1_555 1_555 1_555 yes
C12 C16 H161 109(1) 1_555 1_555 1_555 no
C15 C16 C17 111(1) 1_555 1_555 1_555 yes
C15 C16 H161 109(1) 1_555 1_555 1_555 no
C17 C16 H161 109(1) 1_555 1_555 1_555 no
C16 C17 C18 107(1) 1_555 1_555 1_555 yes
C16 C17 H171 109(1) 1_555 1_555 1_555 no
C16 C17 H172 110(1) 1_555 1_555 1_555 no
C18 C17 H171 109(1) 1_555 1_555 1_555 no
C18 C17 H172 110(1) 1_555 1_555 1_555 no
H171 C17 H172 109(1) 1_555 1_555 1_555 no
C13 C18 C17 108(1) 1_555 1_555 1_555 yes
C13 C18 C19 110(1) 1_555 1_555 1_555 yes
C13 C18 H181 108(1) 1_555 1_555 1_555 no
C17 C18 C19 111(1) 1_555 1_555 1_555 yes
C17 C18 H181 108(1) 1_555 1_555 1_555 no
C19 C18 H181 108(1) 1_555 1_555 1_555 no
C14 C19 C18 107(1) 1_555 1_555 1_555 yes
C14 C19 H191 110(1) 1_555 1_555 1_555 no
C14 C19 H192 109(1) 1_555 1_555 1_555 no
C18 C19 H191 110(1) 1_555 1_555 1_555 no
C18 C19 H192 109(1) 1_555 1_555 1_555 no
H191 C19 H192 109(1) 1_555 1_555 1_555 no
S2 C20 C21 108.4(8) 1_555 1_555 1_555 yes
S2 C20 C22 114.7(8) 1_555 1_555 1_555 yes
S2 C20 C23 111.0(8) 1_555 1_555 1_555 yes
C21 C20 C22 107(1) 1_555 1_555 1_555 yes
C21 C20 C23 110(1) 1_555 1_555 1_555 yes
C22 C20 C23 105.2(10) 1_555 1_555 1_555 yes
C20 C21 C24 110(1) 1_555 1_555 1_555 yes
C20 C21 H211 109(1) 1_555 1_555 1_555 no
C20 C21 H212 109(1) 1_555 1_555 1_555 no
C24 C21 H211 109(1) 1_555 1_555 1_555 no
C24 C21 H212 109(1) 1_555 1_555 1_555 no
H211 C21 H212 109(1) 1_555 1_555 1_555 no
C20 C22 C28 112.5(10) 1_555 1_555 1_555 yes
C20 C22 H221 108(1) 1_555 1_555 1_555 no
C20 C22 H222 108(1) 1_555 1_555 1_555 no
C28 C22 H221 108(1) 1_555 1_555 1_555 no
C28 C22 H222 108(1) 1_555 1_555 1_555 no
H221 C22 H222 109(1) 1_555 1_555 1_555 no
C20 C23 C26 111(1) 1_555 1_555 1_555 yes
C20 C23 H231 108(1) 1_555 1_555 1_555 no
C20 C23 H232 108(1) 1_555 1_555 1_555 no
C26 C23 H231 108(1) 1_555 1_555 1_555 no
C26 C23 H232 108(1) 1_555 1_555 1_555 no
H231 C23 H232 109(1) 1_555 1_555 1_555 no
C21 C24 C25 111(1) 1_555 1_555 1_555 yes
C21 C24 C29 107(1) 1_555 1_555 1_555 yes
C21 C24 H241 109(1) 1_555 1_555 1_555 no
C25 C24 C29 110(1) 1_555 1_555 1_555 yes
C25 C24 H241 108(1) 1_555 1_555 1_555 no
C29 C24 H241 109(1) 1_555 1_555 1_555 no
C24 C25 C26 107(1) 1_555 1_555 1_555 yes
C24 C25 H251 109(1) 1_555 1_555 1_555 no
C24 C25 H252 109(1) 1_555 1_555 1_555 no
C26 C25 H251 110(1) 1_555 1_555 1_555 no
C26 C25 H252 110(1) 1_555 1_555 1_555 no
H251 C25 H252 109(1) 1_555 1_555 1_555 no
C23 C26 C25 109(1) 1_555 1_555 1_555 yes
C23 C26 C27 108(1) 1_555 1_555 1_555 yes
C23 C26 H261 108(1) 1_555 1_555 1_555 no
C25 C26 C27 112(1) 1_555 1_555 1_555 yes
C25 C26 H261 108(1) 1_555 1_555 1_555 no
C27 C26 H261 109(1) 1_555 1_555 1_555 no
C26 C27 C28 110(1) 1_555 1_555 1_555 yes
C26 C27 H271 109(1) 1_555 1_555 1_555 no
C26 C27 H272 108(1) 1_555 1_555 1_555 no
C28 C27 H271 109(1) 1_555 1_555 1_555 no
C28 C27 H272 109(1) 1_555 1_555 1_555 no
H271 C27 H272 109(1) 1_555 1_555 1_555 no
C22 C28 C27 108(1) 1_555 1_555 1_555 yes
C22 C28 C29 107(1) 1_555 1_555 1_555 yes
C22 C28 H281 110(1) 1_555 1_555 1_555 no
C27 C28 C29 110(1) 1_555 1_555 1_555 yes
C27 C28 H281 110(1) 1_555 1_555 1_555 no
C29 C28 H281 110(1) 1_555 1_555 1_555 no
C24 C29 C28 108(1) 1_555 1_555 1_555 yes
C24 C29 H291 108(1) 1_555 1_555 1_555 no
C24 C29 H292 109(1) 1_555 1_555 1_555 no
C28 C29 H291 110(1) 1_555 1_555 1_555 no
C28 C29 H292 110(1) 1_555 1_555 1_555 no
H291 C29 H292 109(1) 1_555 1_555 1_555 no
S3 C30 C31 111.7(8) 1_555 1_555 1_555 yes
S3 C30 C32 111.6(9) 1_555 1_555 1_555 yes
S3 C30 C33 108.7(10) 1_555 1_555 1_555 yes
C31 C30 C32 107(1) 1_555 1_555 1_555 yes
C31 C30 C33 109(1) 1_555 1_555 1_555 yes
C32 C30 C33 107(1) 1_555 1_555 1_555 yes
C30 C31 C34 107(1) 1_555 1_555 1_555 yes
C30 C31 H311 110(1) 1_555 1_555 1_555 no
C30 C31 H312 109(1) 1_555 1_555 1_555 no
C34 C31 H311 110(1) 1_555 1_555 1_555 no
C34 C31 H312 109(1) 1_555 1_555 1_555 no
H311 C31 H312 109(1) 1_555 1_555 1_555 no
C30 C32 C36 110(1) 1_555 1_555 1_555 yes
C30 C32 H321 108(1) 1_555 1_555 1_555 no
C30 C32 H322 109(1) 1_555 1_555 1_555 no
C36 C32 H321 109(1) 1_555 1_555 1_555 no
C36 C32 H322 109(1) 1_555 1_555 1_555 no
H321 C32 H322 109(1) 1_555 1_555 1_555 no
C30 C33 C38 112(1) 1_555 1_555 1_555 yes
C30 C33 H331 108(1) 1_555 1_555 1_555 no
C30 C33 H332 109(1) 1_555 1_555 1_555 no
C38 C33 H331 108(1) 1_555 1_555 1_555 no
C38 C33 H332 108(1) 1_555 1_555 1_555 no
H331 C33 H332 109(1) 1_555 1_555 1_555 no
C31 C34 C35 111(1) 1_555 1_555 1_555 yes
C31 C34 C39 111(1) 1_555 1_555 1_555 yes
C31 C34 H341 107(1) 1_555 1_555 1_555 no
C35 C34 C39 109(1) 1_555 1_555 1_555 yes
C35 C34 H341 108(1) 1_555 1_555 1_555 no
C39 C34 H341 107(1) 1_555 1_555 1_555 no
C34 C35 C36 108(1) 1_555 1_555 1_555 yes
C34 C35 H351 109(1) 1_555 1_555 1_555 no
C34 C35 H352 109(1) 1_555 1_555 1_555 no
C36 C35 H351 109(1) 1_555 1_555 1_555 no
C36 C35 H352 110(1) 1_555 1_555 1_555 no
H351 C35 H352 109(1) 1_555 1_555 1_555 no
C32 C36 C35 109(1) 1_555 1_555 1_555 yes
C32 C36 C37 108(1) 1_555 1_555 1_555 yes
C32 C36 H361 108(1) 1_555 1_555 1_555 no
C35 C36 C37 110(1) 1_555 1_555 1_555 yes
C35 C36 H361 109(1) 1_555 1_555 1_555 no
C37 C36 H361 109(1) 1_555 1_555 1_555 no
C36 C37 C38 108(1) 1_555 1_555 1_555 yes
C36 C37 H371 109(1) 1_555 1_555 1_555 no
C36 C37 H372 109(1) 1_555 1_555 1_555 no
C38 C37 H371 109(1) 1_555 1_555 1_555 no
C38 C37 H372 109(1) 1_555 1_555 1_555 no
H371 C37 H372 109(1) 1_555 1_555 1_555 no
C33 C38 C37 106(1) 1_555 1_555 1_555 yes
C33 C38 C39 111(1) 1_555 1_555 1_555 yes
C33 C38 H381 110(1) 1_555 1_555 1_555 no
C37 C38 C39 109(1) 1_555 1_555 1_555 yes
C37 C38 H381 109(1) 1_555 1_555 1_555 no
C39 C38 H381 109(1) 1_555 1_555 1_555 no
C34 C39 C38 107(1) 1_555 1_555 1_555 yes
C34 C39 H391 110(1) 1_555 1_555 1_555 no
C34 C39 H392 110(1) 1_555 1_555 1_555 no
C38 C39 H391 109(1) 1_555 1_555 1_555 no
C38 C39 H392 109(1) 1_555 1_555 1_555 no
H391 C39 H392 109(1) 1_555 1_555 1_555 no
S4 C40 C41 107.1(10) 1_555 1_555 1_555 yes
S4 C40 C42 116(1) 1_555 1_555 1_555 yes
S4 C40 C43 108.3(9) 1_555 1_555 1_555 yes
C41 C40 C42 108(1) 1_555 1_555 1_555 yes
C41 C40 C43 110(1) 1_555 1_555 1_555 yes
C42 C40 C43 105(1) 1_555 1_555 1_555 yes
C40 C41 C44 107(1) 1_555 1_555 1_555 yes
C40 C41 H411 109(2) 1_555 1_555 1_555 no
C40 C41 H412 111(2) 1_555 1_555 1_555 no
C44 C41 H411 110(2) 1_555 1_555 1_555 no
C44 C41 H412 109(2) 1_555 1_555 1_555 no
H411 C41 H412 109(1) 1_555 1_555 1_555 no
C40 C42 C46 112(1) 1_555 1_555 1_555 yes
C40 C42 H421 108(1) 1_555 1_555 1_555 no
C40 C42 H422 108(1) 1_555 1_555 1_555 no
C46 C42 H421 109(1) 1_555 1_555 1_555 no
C46 C42 H422 108(2) 1_555 1_555 1_555 no
H421 C42 H422 109(1) 1_555 1_555 1_555 no
C40 C43 C48 110(1) 1_555 1_555 1_555 yes
C40 C43 H431 106(1) 1_555 1_555 1_555 no
C40 C43 H432 111(2) 1_555 1_555 1_555 no
C48 C43 H431 107(2) 1_555 1_555 1_555 no
C48 C43 H432 110(2) 1_555 1_555 1_555 no
H431 C43 H432 108(1) 1_555 1_555 1_555 no
C41 C44 C45 89(3) 1_555 1_555 1_555 yes
C41 C44 C49 109(2) 1_555 1_555 1_555 yes
C41 C44 H441 112(2) 1_555 1_555 1_555 no
C45 C44 C49 121(3) 1_555 1_555 1_555 yes
C45 C44 H441 115(4) 1_555 1_555 1_555 no
C49 C44 H441 108(5) 1_555 1_555 1_555 no
C44 C45 C46 112(2) 1_555 1_555 1_555 yes
C44 C45 H451 106(3) 1_555 1_555 1_555 no
C44 C45 H452 105(5) 1_555 1_555 1_555 no
C46 C45 H451 110(4) 1_555 1_555 1_555 no
C46 C45 H452 110(3) 1_555 1_555 1_555 no
H451 C45 H452 109(2) 1_555 1_555 1_555 no
C42 C46 C45 108(1) 1_555 1_555 1_555 yes
C42 C46 C47 94(2) 1_555 1_555 1_555 yes
C42 C46 H461 114(1) 1_555 1_555 1_555 no
C45 C46 C47 113(2) 1_555 1_555 1_555 yes
C45 C46 H461 109(4) 1_555 1_555 1_555 no
C47 C46 H461 115(3) 1_555 1_555 1_555 no
C46 C47 C48 115(2) 1_555 1_555 1_555 yes
C46 C47 H471 107(2) 1_555 1_555 1_555 no
C46 C47 H472 104(4) 1_555 1_555 1_555 no
C48 C47 H471 109(3) 1_555 1_555 1_555 no
C48 C47 H472 109(3) 1_555 1_555 1_555 no
H471 C47 H472 109(1) 1_555 1_555 1_555 no
C43 C48 C47 114(1) 1_555 1_555 1_555 yes
C43 C48 C49 93(2) 1_555 1_555 1_555 yes
C43 C48 H481 113(2) 1_555 1_555 1_555 no
C47 C48 C49 110(2) 1_555 1_555 1_555 yes
C47 C48 H481 109(3) 1_555 1_555 1_555 no
C49 C48 H481 114(3) 1_555 1_555 1_555 no
C44 C49 C48 116(2) 1_555 1_555 1_555 yes
C44 C49 H491 109(4) 1_555 1_555 1_555 no
C44 C49 H492 107(4) 1_555 1_555 1_555 no
C48 C49 H491 105(5) 1_555 1_555 1_555 no
C48 C49 H492 106(3) 1_555 1_555 1_555 no
H491 C49 H492 110(2) 1_555 1_555 1_555 no
S5 C50 C51 110(1) 1_555 1_555 1_555 yes
S5 C50 C52 108(1) 1_555 1_555 1_555 yes
S5 C50 C53 109(1) 1_555 1_555 1_555 yes
C51 C50 C52 108(1) 1_555 1_555 1_555 yes
C51 C50 C53 114(1) 1_555 1_555 1_555 yes
C52 C50 C53 103(1) 1_555 1_555 1_555 yes
C50 C51 C54 108(1) 1_555 1_555 1_555 yes
C50 C51 H511 113(1) 1_555 1_555 1_555 no
C50 C51 H512 101(2) 1_555 1_555 1_555 no
C54 C51 H511 116(3) 1_555 1_555 1_555 no
C54 C51 H512 105(1) 1_555 1_555 1_555 no
H511 C51 H512 108(1) 1_555 1_555 1_555 no
C50 C52 C56 113(1) 1_555 1_555 1_555 yes
C50 C52 H521 107(1) 1_555 1_555 1_555 no
C50 C52 H522 109(2) 1_555 1_555 1_555 no
C56 C52 H521 107(2) 1_555 1_555 1_555 no
C56 C52 H522 109(1) 1_555 1_555 1_555 no
H521 C52 H522 110(1) 1_555 1_555 1_555 no
C50 C53 C58 108(1) 1_555 1_555 1_555 yes
C50 C53 H531 90(1) 1_555 1_555 1_555 no
C50 C53 H532 127(3) 1_555 1_555 1_555 no
C58 C53 H531 93(2) 1_555 1_555 1_555 no
C58 C53 H532 122(2) 1_555 1_555 1_555 no
H531 C53 H532 98(2) 1_555 1_555 1_555 no
C51 C54 C55 105(1) 1_555 1_555 1_555 yes
C51 C54 C59 89(1) 1_555 1_555 1_555 yes
C51 C54 H541 111(2) 1_555 1_555 1_555 no
C55 C54 C59 120(2) 1_555 1_555 1_555 yes
C55 C54 H541 114(2) 1_555 1_555 1_555 no
C59 C54 H541 112(2) 1_555 1_555 1_555 no
C54 C55 C56 117(2) 1_555 1_555 1_555 yes
C54 C55 H551 106(2) 1_555 1_555 1_555 no
C54 C55 H552 105(2) 1_555 1_555 1_555 no
C56 C55 H551 108(3) 1_555 1_555 1_555 no
C56 C55 H552 108(2) 1_555 1_555 1_555 no
H551 C55 H552 109(2) 1_555 1_555 1_555 no
C52 C56 C55 88(2) 1_555 1_555 1_555 yes
C52 C56 C57 102(1) 1_555 1_555 1_555 yes
C52 C56 H561 115(2) 1_555 1_555 1_555 no
C55 C56 C57 116(2) 1_555 1_555 1_555 yes
C55 C56 H561 114(2) 1_555 1_555 1_555 no
C57 C56 H561 115(2) 1_555 1_555 1_555 no
C56 C57 C58 118(1) 1_555 1_555 1_555 yes
C56 C57 H571 107(2) 1_555 1_555 1_555 no
C56 C57 H572 107(3) 1_555 1_555 1_555 no
C58 C57 H571 106(3) 1_555 1_555 1_555 no
C58 C57 H572 107(2) 1_555 1_555 1_555 no
H571 C57 H572 109(1) 1_555 1_555 1_555 no
C53 C58 C57 81(1) 1_555 1_555 1_555 yes
C53 C58 C59 109(1) 1_555 1_555 1_555 yes
C53 C58 H581 113(2) 1_555 1_555 1_555 no
C57 C58 C59 120(2) 1_555 1_555 1_555 yes
C57 C58 H581 113(2) 1_555 1_555 1_555 no
C59 C58 H581 113(2) 1_555 1_555 1_555 no
C54 C59 C58 114(1) 1_555 1_555 1_555 yes
C54 C59 H591 108(2) 1_555 1_555 1_555 no
C54 C59 H592 108(2) 1_555 1_555 1_555 no
C58 C59 H591 107(2) 1_555 1_555 1_555 no
C58 C59 H592 107(2) 1_555 1_555 1_555 no
H591 C59 H592 109(1) 1_555 1_555 1_555 no
S6 C60 C61 111.1(9) 1_555 1_555 1_555 yes
S6 C60 C62 108.8(9) 1_555 1_555 1_555 yes
S6 C60 C63 110.5(9) 1_555 1_555 1_555 yes
C61 C60 C62 109(1) 1_555 1_555 1_555 yes
C61 C60 C63 108(1) 1_555 1_555 1_555 yes
C62 C60 C63 108(1) 1_555 1_555 1_555 yes
C60 C61 C64 110(1) 1_555 1_555 1_555 yes
C60 C61 H611 109(1) 1_555 1_555 1_555 no
C60 C61 H612 109(1) 1_555 1_555 1_555 no
C64 C61 H611 109(1) 1_555 1_555 1_555 no
C64 C61 H612 109(1) 1_555 1_555 1_555 no
H611 C61 H612 109(1) 1_555 1_555 1_555 no
C60 C62 C66 112(1) 1_555 1_555 1_555 yes
C60 C62 H621 108(1) 1_555 1_555 1_555 no
C60 C62 H622 108(1) 1_555 1_555 1_555 no
C66 C62 H621 108(1) 1_555 1_555 1_555 no
C66 C62 H622 108(1) 1_555 1_555 1_555 no
H621 C62 H622 109(1) 1_555 1_555 1_555 no
C60 C63 C68 108(1) 1_555 1_555 1_555 yes
C60 C63 H631 110(1) 1_555 1_555 1_555 no
C60 C63 H632 109(1) 1_555 1_555 1_555 no
C68 C63 H631 109(1) 1_555 1_555 1_555 no
C68 C63 H632 109(1) 1_555 1_555 1_555 no
H631 C63 H632 109(1) 1_555 1_555 1_555 no
C61 C64 C65 109(1) 1_555 1_555 1_555 yes
C61 C64 C69 109(1) 1_555 1_555 1_555 yes
C61 C64 H641 110(1) 1_555 1_555 1_555 no
C65 C64 C69 109(1) 1_555 1_555 1_555 yes
C65 C64 H641 109(1) 1_555 1_555 1_555 no
C69 C64 H641 109(1) 1_555 1_555 1_555 no
C64 C65 C66 112(1) 1_555 1_555 1_555 yes
C64 C65 H651 108(1) 1_555 1_555 1_555 no
C64 C65 H652 109(1) 1_555 1_555 1_555 no
C66 C65 H651 108(1) 1_555 1_555 1_555 no
C66 C65 H652 108(1) 1_555 1_555 1_555 no
H651 C65 H652 109(1) 1_555 1_555 1_555 no
C62 C66 C65 104(1) 1_555 1_555 1_555 yes
C62 C66 C67 108(1) 1_555 1_555 1_555 yes
C62 C66 H661 112(1) 1_555 1_555 1_555 no
C65 C66 C67 107(1) 1_555 1_555 1_555 yes
C65 C66 H661 111(1) 1_555 1_555 1_555 no
C67 C66 H661 111(1) 1_555 1_555 1_555 no
C66 C67 C68 109(1) 1_555 1_555 1_555 yes
C66 C67 H671 109(1) 1_555 1_555 1_555 no
C66 C67 H672 109(2) 1_555 1_555 1_555 no
C68 C67 H671 109(2) 1_555 1_555 1_555 no
C68 C67 H672 109(1) 1_555 1_555 1_555 no
H671 C67 H672 109(1) 1_555 1_555 1_555 no
C63 C68 C67 108(1) 1_555 1_555 1_555 yes
C63 C68 C69 110(1) 1_555 1_555 1_555 yes
C63 C68 H681 108(1) 1_555 1_555 1_555 no
C67 C68 C69 111(1) 1_555 1_555 1_555 yes
C67 C68 H681 108(1) 1_555 1_555 1_555 no
C69 C68 H681 108(1) 1_555 1_555 1_555 no
C64 C69 C68 109(1) 1_555 1_555 1_555 yes
C64 C69 H691 109(1) 1_555 1_555 1_555 no
C64 C69 H692 109(1) 1_555 1_555 1_555 no
C68 C69 H691 109(1) 1_555 1_555 1_555 no
C68 C69 H692 109(1) 1_555 1_555 1_555 no
H691 C69 H692 109(1) 1_555 1_555 1_555 no
N7 C70 C71 115(1) 1_555 1_555 1_555 yes
N7 C70 H701 108(1) 1_555 1_555 1_555 no
N7 C70 H702 107(1) 1_555 1_555 1_555 no
C71 C70 H701 108(1) 1_555 1_555 1_555 no
C71 C70 H702 108(1) 1_555 1_555 1_555 no
H701 C70 H702 109(1) 1_555 1_555 1_555 no
C70 C71 H711 109(1) 1_555 1_555 1_555 no
C70 C71 H712 109(1) 1_555 1_555 1_555 no
C70 C71 H713 109(1) 1_555 1_555 1_555 no
H711 C71 H712 109(1) 1_555 1_555 1_555 no
H711 C71 H713 109(1) 1_555 1_555 1_555 no
H712 C71 H713 109(1) 1_555 1_555 1_555 no
N7 C72 C73 115(1) 1_555 1_555 1_555 yes
N7 C72 H721 107(1) 1_555 1_555 1_555 no
N7 C72 H722 107(1) 1_555 1_555 1_555 no
C73 C72 H721 107(1) 1_555 1_555 1_555 no
C73 C72 H722 107(1) 1_555 1_555 1_555 no
H721 C72 H722 109(1) 1_555 1_555 1_555 no
C72 C73 H731 109(1) 1_555 1_555 1_555 no
C72 C73 H732 110(1) 1_555 1_555 1_555 no
C72 C73 H733 109(1) 1_555 1_555 1_555 no
H731 C73 H732 109(1) 1_555 1_555 1_555 no
H731 C73 H733 108(1) 1_555 1_555 1_555 no
H732 C73 H733 109(1) 1_555 1_555 1_555 no
N7 C74 C75 116(1) 1_555 1_555 1_555 yes
N7 C74 H741 107(1) 1_555 1_555 1_555 no
N7 C74 H742 107(1) 1_555 1_555 1_555 no
C75 C74 H741 107(1) 1_555 1_555 1_555 no
C75 C74 H742 107(1) 1_555 1_555 1_555 no
H741 C74 H742 109(1) 1_555 1_555 1_555 no
C74 C75 H751 109(1) 1_555 1_555 1_555 no
C74 C75 H752 109(1) 1_555 1_555 1_555 no
C74 C75 H753 109(1) 1_555 1_555 1_555 no
H751 C75 H752 109(1) 1_555 1_555 1_555 no
H751 C75 H753 109(1) 1_555 1_555 1_555 no
H752 C75 H753 109(1) 1_555 1_555 1_555 no
N7 C76 C77 116(1) 1_555 1_555 1_555 yes
N7 C76 H761 107(1) 1_555 1_555 1_555 no
N7 C76 H762 107(1) 1_555 1_555 1_555 no
C77 C76 H761 107(1) 1_555 1_555 1_555 no
C77 C76 H762 107(1) 1_555 1_555 1_555 no
H761 C76 H762 109(1) 1_555 1_555 1_555 no
C76 C77 H771 108(1) 1_555 1_555 1_555 no
C76 C77 H772 109(1) 1_555 1_555 1_555 no
C76 C77 H773 109(1) 1_555 1_555 1_555 no
H771 C77 H772 109(1) 1_555 1_555 1_555 no
H771 C77 H773 109(1) 1_555 1_555 1_555 no
H772 C77 H773 110(1) 1_555 1_555 1_555 no

loop_
_geom_bond_atom_site_label_1
_geom_bond_atom_site_label_2
_geom_bond_distance
_geom_bond_site_symmetry_1
_geom_bond_site_symmetry_2
_geom_bond_publ_flag
CU1 S1 2.269(4) 1_555 1_555 yes
CU1 S2 2.351(4) 1_555 1_555 yes
CU1 S3 2.228(4) 1_555 1_555 yes
CU2 S1 2.185(4) 1_555 1_555 yes
CU2 S4 2.151(4) 1_555 1_555 yes
CU3 S2 2.159(3) 1_555 1_555 yes
CU3 S5 2.182(4) 1_555 1_555 yes
CU4 S3 2.184(4) 1_555 1_555 yes
CU4 S6 2.185(4) 1_555 1_555 yes
CU5 S4 2.356(4) 1_555 1_555 yes
CU5 S5 2.273(4) 1_555 1_555 yes
CU5 S6 2.270(4) 1_555 1_555 yes
S1 C10 1.83(1) 1_555 1_555 yes
S2 C20 1.80(1) 1_555 1_555 yes
S3 C30 1.85(1) 1_555 1_555 yes
S4 C40 1.86(1) 1_555 1_555 yes
S5 C50 1.84(1) 1_555 1_555 yes
S6 C60 1.83(1) 1_555 1_555 yes
N7 C70 1.51(2) 1_555 1_555 yes
N7 C72 1.50(1) 1_555 1_555 yes
N7 C74 1.51(2) 1_555 1_555 yes
N7 C76 1.55(2) 1_555 1_555 yes
C10 C11 1.52(2) 1_555 1_555 yes
C10 C12 1.53(2) 1_555 1_555 yes
C10 C13 1.54(1) 1_555 1_555 yes
C11 C14 1.52(2) 1_555 1_555 yes
C12 C16 1.56(2) 1_555 1_555 yes
C13 C18 1.55(2) 1_555 1_555 yes
C14 C15 1.55(2) 1_555 1_555 yes
C14 C19 1.53(2) 1_555 1_555 yes
C15 C16 1.46(2) 1_555 1_555 yes
C16 C17 1.56(2) 1_555 1_555 yes
C17 C18 1.54(2) 1_555 1_555 yes
C18 C19 1.54(2) 1_555 1_555 yes
C20 C21 1.51(2) 1_555 1_555 yes
C20 C22 1.54(1) 1_555 1_555 yes
C20 C23 1.54(2) 1_555 1_555 yes
C21 C24 1.56(2) 1_555 1_555 yes
C22 C28 1.56(2) 1_555 1_555 yes
C23 C26 1.53(2) 1_555 1_555 yes
C24 C25 1.53(2) 1_555 1_555 yes
C24 C29 1.55(2) 1_555 1_555 yes
C25 C26 1.51(2) 1_555 1_555 yes
C26 C27 1.50(2) 1_555 1_555 yes
C27 C28 1.49(2) 1_555 1_555 yes
C28 C29 1.55(2) 1_555 1_555 yes
C30 C31 1.56(2) 1_555 1_555 yes
C30 C32 1.53(2) 1_555 1_555 yes
C30 C33 1.49(2) 1_555 1_555 yes
C31 C34 1.54(2) 1_555 1_555 yes
C32 C36 1.53(2) 1_555 1_555 yes
C33 C38 1.54(2) 1_555 1_555 yes
C34 C35 1.50(2) 1_555 1_555 yes
C34 C39 1.54(2) 1_555 1_555 yes
C35 C36 1.49(2) 1_555 1_555 yes
C36 C37 1.54(2) 1_555 1_555 yes
C37 C38 1.54(2) 1_555 1_555 yes
C38 C39 1.51(2) 1_555 1_555 yes
C40 C41 1.47(2) 1_555 1_555 yes
C40 C42 1.35(2) 1_555 1_555 yes
C40 C43 1.48(2) 1_555 1_555 yes
C41 C44 1.75(4) 1_555 1_555 yes
C42 C46 1.64(3) 1_555 1_555 yes
C43 C48 1.59(3) 1_555 1_555 yes
C44 C45 1.29(4) 1_555 1_555 yes
C44 C49 1.42(4) 1_555 1_555 yes
C45 C46 1.51(4) 1_555 1_555 yes
C46 C47 1.40(3) 1_555 1_555 yes
C47 C48 1.38(3) 1_555 1_555 yes
C48 C49 1.42(4) 1_555 1_555 yes
C50 C51 1.41(2) 1_555 1_555 yes
C50 C52 1.42(2) 1_555 1_555 yes
C50 C53 1.41(2) 1_555 1_555 yes
C51 C54 1.77(3) 1_555 1_555 yes
C52 C56 1.70(3) 1_555 1_555 yes
C53 C58 1.81(3) 1_555 1_555 yes
C54 C55 1.39(3) 1_555 1_555 yes
C54 C59 1.48(3) 1_555 1_555 yes
C55 C56 1.42(3) 1_555 1_555 yes
C56 C57 1.48(3) 1_555 1_555 yes
C57 C58 1.40(3) 1_555 1_555 yes
C58 C59 1.40(3) 1_555 1_555 yes
C60 C61 1.49(2) 1_555 1_555 yes
C60 C62 1.52(2) 1_555 1_555 yes
C60 C63 1.58(2) 1_555 1_555 yes
C61 C64 1.53(2) 1_555 1_555 yes
C62 C66 1.56(2) 1_555 1_555 yes
C63 C68 1.54(2) 1_555 1_555 yes
C64 C65 1.50(2) 1_555 1_555 yes
C64 C69 1.52(2) 1_555 1_555 yes
C65 C66 1.55(2) 1_555 1_555 yes
C66 C67 1.57(2) 1_555 1_555 yes
C67 C68 1.52(2) 1_555 1_555 yes
C68 C69 1.49(2) 1_555 1_555 yes
C70 C71 1.52(2) 1_555 1_555 yes
C72 C73 1.49(2) 1_555 1_555 yes
C74 C75 1.50(2) 1_555 1_555 yes
C76 C77 1.53(2) 1_555 1_555 yes
